data_4349016
loop_
_publ_author_name
'Fanna, Daniel J.'
'Zhang, Yingjie'
'Li, Li'
'Karatchevtseva, Inna'
'Shepherd, Nicholas D.'
'Azim, Abdul'
'Price, Jason R.'
'Aldrich-Wright, Janice'
'Reynolds, Jason K.'
'Li, Feng'

_publ_section_title
;
 3d transition metal complexes with a julolidine--quinoline based ligand:
 structures, spectroscopy and optical properties
;
_journal_issue 2
_journal_name_full 'Inorganic Chemistry Frontiers'
_journal_page_first 286
_journal_paper_doi 10.1039/C5QI00200A
_journal_volume 3
_journal_year 2016
_chemical_formula_moiety 'C44 H40 Co N6 O2, N O3, C H4 O'
_chemical_formula_sum 'C45 H44 Co N7 O6'
_chemical_formula_weight 837.80
_space_group_crystal_system monoclinic
_space_group_IT_number 14
_space_group_name_Hall '-P 2yn'
_space_group_name_H-M_alt 'P 1 21/n 1'
_atom_sites_solution_hydrogens geom
_audit_creation_date 2015-11-25
_audit_creation_method
;
Olex2 1.2
(compiled 2015.09.30 svn.r3233 for OlexSys, GUI svn.r5103)
;
_audit_update_record
;
2015-11-25 deposited with the CCDC.
2015-12-04 downloaded from the CCDC.
;
_cell_angle_alpha 90
_cell_angle_beta 101.89(3)
_cell_angle_gamma 90
_cell_formula_units_Z 8
_cell_length_a 21.900(4)
_cell_length_b 18.010(4)
_cell_length_c 23.630(5)
_cell_measurement_temperature 100(2)
_cell_volume 9120(3)
_computing_cell_refinement 'XDS (Kabsch, 1993)'
_computing_data_collection 'BlueIce (McPhillips, et al., 2002)'
_computing_data_reduction 'XDS (Kabsch, 1993)'
_computing_molecular_graphics 'Olex2 (Dolomanov et al., 2009)'
_computing_publication_material 'Olex2 (Dolomanov et al., 2009)'
_computing_structure_refinement 'XL (Sheldrick, 2008)'
_computing_structure_solution 'ShelXT (Sheldrick, 2015)'
_diffrn_ambient_temperature 100(2)
_diffrn_measured_fraction_theta_full 0.999
_diffrn_measured_fraction_theta_max 0.999
_diffrn_measurement_device_type 'ADSC Quantum Detector'
_diffrn_measurement_method '\p  scans'
_diffrn_radiation_type 'silicon double crystal monochromated synchrotron'
_diffrn_radiation_wavelength 0.71074
_diffrn_reflns_av_R_equivalents 0.0440
_diffrn_reflns_av_unetI/netI 0.0187
_diffrn_reflns_Laue_measured_fraction_full 0.999
_diffrn_reflns_Laue_measured_fraction_max 0.999
_diffrn_reflns_limit_h_max 28
_diffrn_reflns_limit_h_min -28
_diffrn_reflns_limit_k_max 23
_diffrn_reflns_limit_k_min -23
_diffrn_reflns_limit_l_max 31
_diffrn_reflns_limit_l_min -31
_diffrn_reflns_number 231063
_diffrn_reflns_point_group_measured_fraction_full 0.999
_diffrn_reflns_point_group_measured_fraction_max 0.999
_diffrn_reflns_theta_full 26.000
_diffrn_reflns_theta_max 27.924
_diffrn_reflns_theta_min 1.155
_diffrn_source 'Australian Synchrotron MX1'
_diffrn_standards_number 0
_exptl_absorpt_coefficient_mu 0.429
_exptl_absorpt_correction_type none
_exptl_crystal_colour red
_exptl_crystal_density_diffrn 1.220
_exptl_crystal_description block
_exptl_crystal_F_000 3504
_exptl_crystal_size_max 0.180
_exptl_crystal_size_mid 0.110
_exptl_crystal_size_min 0.050
_refine_diff_density_max 2.559
_refine_diff_density_min -0.981
_refine_diff_density_rms 0.178
_refine_ls_extinction_coef 0.0134(8)
_refine_ls_extinction_expression Fc^*^=kFc[1+0.001xFc^2^\l^3^/sin(2\q)]^-1/4^
_refine_ls_extinction_method SHELXL
_refine_ls_goodness_of_fit_ref 1.104
_refine_ls_hydrogen_treatment constr
_refine_ls_matrix_type full
_refine_ls_number_parameters 1068
_refine_ls_number_reflns 21833
_refine_ls_number_restraints 0
_refine_ls_restrained_S_all 1.104
_refine_ls_R_factor_all 0.0877
_refine_ls_R_factor_gt 0.0808
_refine_ls_shift/su_max 0.004
_refine_ls_shift/su_mean 0.000
_refine_ls_structure_factor_coef Fsqd
_refine_ls_weighting_details 'w=1/[\s^2^(Fo^2^)+(0.1540P)^2^+20.5422P] where P=(Fo^2^+2Fc^2^)/3'
_refine_ls_weighting_scheme calc
_refine_ls_wR_factor_gt 0.2523
_refine_ls_wR_factor_ref 0.2594
_reflns_Friedel_coverage 0.000
_reflns_number_gt 19116
_reflns_number_total 21833
_reflns_threshold_expression 'I > 2\s(I)'
_cod_data_source_file c5qi00200a2.cif
_cod_data_source_block p21byc
_cod_original_sg_symbol_H-M 'P 21/n'
_cod_database_code 4349016
_shelxl_version_number 2014-3
_shelx_space_group_comment
;
The symmetry employed for this shelxl refinement is uniquely defined
by the following loop, which should always be used as a source of
symmetry information in preference to the above space-group names.
They are only intended as comments.
;
_olex2_refinement_description
;
1. Fixed Uiso
 At 1.2 times of:
  All C(H) groups, All C(H,H) groups
 At 1.5 times of:
  All C(H,H,H) groups, All O(H) groups
2.a Secondary CH2 refined with riding coordinates:
 C14(H14A,H14B), C15(H15A,H15B), C16(H16A,H16B), C17(H17A,H17B), C18(H18A,
 H18B), C19(H19A,H19B), C36(H36A,H36B), C37(H37A,H37B), C38(H38A,H38B),
 C39(H39A,H39B), C40(H40A,H40B), C41(H41A,H41B), C58(H58A,H58B), C59(H59A,H59B),
  C60(H60A,H60B), C61(H61A,H61B), C62(H62A,H62B), C63(H63A,H63B), C80(H80A,
 H80B), C81(H81A,H81B), C82(H82A,H82B), C83(H83A,H83B), C84(H84A,H84B),
 C85(H85A,H85B)
2.b Aromatic/amide H refined with riding coordinates:
 C1(H1), C2(H2), C3(H3), C6(H6), C7(H7), C8(H8), C10(H10), C12(H12), C23(H23),
 C24(H24), C25(H25), C27(H27), C28(H28), C29(H29), C32(H32), C34(H34), C45(H45),
  C46(H46), C47(H47), C49(H49), C50(H50), C51(H51), C54(H54), C56(H56),
 C67(H67), C68(H68), C69(H69), C71(H71), C72(H72), C73(H73), C76(H76), C78(H78)
2.c Idealised Me refined as rotating group:
 C2A(H2AA,H2AB,H2AC), C1A(H1AA,H1AB,H1AC)
2.d Idealised tetrahedral OH refined as rotating group:
 O2A(H2A), O1A(H1A)
;
_olex2_submission_special_instructions 'No special instructions were received'

loop_
_space_group_symop_operation_xyz
'x, y, z'
'-x+1/2, y+1/2, -z+1/2'
'-x, -y, -z'
'x-1/2, -y-1/2, z-1/2'

loop_
_atom_site_label
_atom_site_type_symbol
_atom_site_fract_x
_atom_site_fract_y
_atom_site_fract_z
_atom_site_U_iso_or_equiv
_atom_site_adp_type
_atom_site_occupancy
_atom_site_site_symmetry_order
_atom_site_calc_flag
_atom_site_refinement_flags_posn
Co1 Co 0.66866(2) 0.33871(2) 0.26134(2) 0.01703(13) Uani 1 1 d .
O1 O 0.65097(11) 0.23668(12) 0.25238(10) 0.0218(4) Uani 1 1 d .
O2 O 0.75144(10) 0.31984(13) 0.25598(10) 0.0214(4) Uani 1 1 d .
N1 N 0.68939(11) 0.44361(14) 0.27108(12) 0.0183(5) Uani 1 1 d .
N2 N 0.65309(12) 0.36088(14) 0.18086(12) 0.0203(5) Uani 1 1 d .
N3 N 0.60308(16) 0.00562(16) 0.15977(15) 0.0328(7) Uani 1 1 d .
N4 N 0.58233(12) 0.35531(14) 0.26516(13) 0.0212(5) Uani 1 1 d .
N5 N 0.68035(12) 0.32284(14) 0.34265(12) 0.0205(5) Uani 1 1 d .
N6 N 0.96274(14) 0.25072(18) 0.31396(17) 0.0359(7) Uani 1 1 d .
C1 C 0.71288(14) 0.48049(17) 0.31943(14) 0.0208(6) Uani 1 1 d .
H1 H 0.7205 0.4552 0.3545 0.025 Uiso 1 1 calc R
C2 C 0.72646(15) 0.55712(18) 0.31874(15) 0.0230(6) Uani 1 1 d .
H2 H 0.7434 0.5816 0.3531 0.028 Uiso 1 1 calc R
C3 C 0.71472(15) 0.59539(17) 0.26764(15) 0.0228(6) Uani 1 1 d .
H3 H 0.7233 0.6459 0.2671 0.027 Uiso 1 1 calc R
C4 C 0.68946(15) 0.55755(17) 0.21569(15) 0.0223(6) Uani 1 1 d .
C5 C 0.67883(14) 0.48042(16) 0.21944(14) 0.0197(6) Uani 1 1 d .
C6 C 0.67519(19) 0.59125(19) 0.16077(17) 0.0313(7) Uani 1 1 d .
H6 H 0.6816 0.6419 0.1570 0.038 Uiso 1 1 calc R
C7 C 0.6519(2) 0.5492(2) 0.11293(18) 0.0399(9) Uani 1 1 d .
H7 H 0.6417 0.5723 0.0770 0.048 Uiso 1 1 calc R
C8 C 0.6428(2) 0.4717(2) 0.11624(16) 0.0349(8) Uani 1 1 d .
H8 H 0.6272 0.4445 0.0830 0.042 Uiso 1 1 calc R
C9 C 0.65733(15) 0.43702(17) 0.16912(15) 0.0230(6) Uani 1 1 d .
C10 C 0.64167(14) 0.31111(17) 0.13938(14) 0.0214(6) Uani 1 1 d .
H10 H 0.6379 0.3277 0.1016 0.026 Uiso 1 1 calc R
C11 C 0.63468(14) 0.23450(17) 0.14793(14) 0.0217(6) Uani 1 1 d .
C12 C 0.61976(16) 0.18846(18) 0.09765(15) 0.0246(6) Uani 1 1 d .
H12 H 0.6177 0.2101 0.0616 0.029 Uiso 1 1 calc R
C13 C 0.60837(16) 0.11410(19) 0.10017(16) 0.0271(7) Uani 1 1 d .
C14 C 0.5886(2) 0.0681(2) 0.04645(18) 0.0360(9) Uani 1 1 d .
H14A H 0.6090 0.0865 0.0165 0.043 Uiso 1 1 calc R
H14B H 0.5439 0.0730 0.0326 0.043 Uiso 1 1 calc R
C15 C 0.6047(2) -0.0128(2) 0.0577(2) 0.0447(10) Uani 1 1 d .
H15A H 0.5869 -0.0419 0.0237 0.054 Uiso 1 1 calc R
H15B H 0.6497 -0.0190 0.0654 0.054 Uiso 1 1 calc R
C16 C 0.5797(3) -0.0395(2) 0.1083(2) 0.0463(11) Uani 1 1 d .
H16A H 0.5345 -0.0374 0.0990 0.056 Uiso 1 1 calc R
H16B H 0.5919 -0.0908 0.1163 0.056 Uiso 1 1 calc R
C17 C 0.5930(2) -0.0248(2) 0.2143(2) 0.0418(9) Uani 1 1 d .
H17A H 0.5950 -0.0785 0.2132 0.050 Uiso 1 1 calc R
H17B H 0.5519 -0.0107 0.2199 0.050 Uiso 1 1 calc R
C18 C 0.6417(2) 0.0039(2) 0.2637(2) 0.0414(9) Uani 1 1 d .
H18A H 0.6828 -0.0112 0.2587 0.050 Uiso 1 1 calc R
H18B H 0.6349 -0.0169 0.2998 0.050 Uiso 1 1 calc R
C19 C 0.63815(17) 0.08891(18) 0.26593(16) 0.0274(7) Uani 1 1 d .
H19A H 0.6034 0.1033 0.2833 0.033 Uiso 1 1 calc R
H19B H 0.6761 0.1079 0.2902 0.033 Uiso 1 1 calc R
C20 C 0.61363(15) 0.08029(18) 0.15618(16) 0.0255(7) Uani 1 1 d .
C21 C 0.62983(15) 0.12305(17) 0.20661(15) 0.0226(6) Uani 1 1 d .
C22 C 0.63928(14) 0.20073(17) 0.20308(14) 0.0201(6) Uani 1 1 d .
C23 C 0.53403(15) 0.36818(18) 0.22201(17) 0.0263(7) Uani 1 1 d .
H23 H 0.5408 0.3718 0.1845 0.032 Uiso 1 1 calc R
C24 C 0.47275(16) 0.37657(19) 0.23139(19) 0.0324(8) Uani 1 1 d .
H24 H 0.4397 0.3847 0.2004 0.039 Uiso 1 1 calc R
C25 C 0.46268(16) 0.37270(19) 0.2858(2) 0.0344(9) Uani 1 1 d .
H25 H 0.4225 0.3789 0.2923 0.041 Uiso 1 1 calc R
C26 C 0.51249(16) 0.35930(19) 0.33287(18) 0.0303(7) Uani 1 1 d .
C27 C 0.50663(19) 0.3543(2) 0.3908(2) 0.0371(9) Uani 1 1 d .
H27 H 0.4680 0.3612 0.4006 0.045 Uiso 1 1 calc R
C28 C 0.5583(2) 0.3392(2) 0.4328(2) 0.0395(9) Uani 1 1 d .
H28 H 0.5539 0.3365 0.4711 0.047 Uiso 1 1 calc R
C29 C 0.61810(19) 0.3275(2) 0.42052(17) 0.0335(8) Uani 1 1 d .
H29 H 0.6520 0.3166 0.4501 0.040 Uiso 1 1 calc R
C30 C 0.62544(16) 0.33245(18) 0.36394(15) 0.0245(6) Uani 1 1 d .
C31 C 0.57255(15) 0.34950(17) 0.32020(16) 0.0232(6) Uani 1 1 d .
C32 C 0.73343(15) 0.30359(17) 0.37601(14) 0.0218(6) Uani 1 1 d .
H32 H 0.7338 0.2969 0.4151 0.026 Uiso 1 1 calc R
C33 C 0.78989(15) 0.29223(17) 0.35761(14) 0.0218(6) Uani 1 1 d .
C34 C 0.84337(16) 0.27121(18) 0.39968(15) 0.0264(7) Uani 1 1 d .
H34 H 0.8396 0.2672 0.4381 0.032 Uiso 1 1 calc R
C35 C 0.89991(16) 0.25662(18) 0.38642(16) 0.0283(7) Uani 1 1 d .
C36 C 0.95578(18) 0.2334(2) 0.43144(19) 0.0391(9) Uani 1 1 d .
H36A H 0.9588 0.1797 0.4328 0.047 Uiso 1 1 calc R
H36B H 0.9515 0.2510 0.4692 0.047 Uiso 1 1 calc R
C37 C 1.0145(2) 0.2664(2) 0.4159(2) 0.0513(13) Uani 1 1 d .
H37A H 1.0121 0.3202 0.4163 0.062 Uiso 1 1 calc R
H37B H 1.0509 0.2512 0.4443 0.062 Uiso 1 1 calc R
C38 C 1.02000(18) 0.2402(3) 0.3574(2) 0.0480(12) Uani 1 1 d .
H38A H 1.0537 0.2669 0.3455 0.058 Uiso 1 1 calc R
H38B H 1.0307 0.1879 0.3595 0.058 Uiso 1 1 calc R
C39 C 0.97121(18) 0.2538(2) 0.2542(2) 0.0396(9) Uani 1 1 d .
H39A H 1.0032 0.2185 0.2493 0.048 Uiso 1 1 calc R
H39B H 0.9854 0.3030 0.2463 0.048 Uiso 1 1 calc R
C40 C 0.91194(18) 0.2364(2) 0.2112(2) 0.0368(9) Uani 1 1 d .
H40A H 0.9006 0.1849 0.2152 0.044 Uiso 1 1 calc R
H40B H 0.9184 0.2436 0.1722 0.044 Uiso 1 1 calc R
C41 C 0.85926(16) 0.28703(19) 0.22174(17) 0.0280(7) Uani 1 1 d .
H41A H 0.8676 0.3378 0.2118 0.034 Uiso 1 1 calc R
H41B H 0.8201 0.2717 0.1974 0.034 Uiso 1 1 calc R
C42 C 0.90616(15) 0.26348(17) 0.32752(17) 0.0264(7) Uani 1 1 d .
C43 C 0.85436(15) 0.28313(17) 0.28440(15) 0.0230(6) Uani 1 1 d .
C44 C 0.79649(14) 0.29913(16) 0.29860(14) 0.0199(6) Uani 1 1 d .
Co2 Co 0.32955(2) 0.57011(2) 0.25987(2) 0.02014(14) Uani 1 1 d .
O3 O 0.34177(11) 0.67294(13) 0.25504(10) 0.0236(5) Uani 1 1 d .
O4 O 0.24386(11) 0.58626(13) 0.25503(10) 0.0235(5) Uani 1 1 d .
N7 N 0.31482(12) 0.46447(15) 0.26598(13) 0.0238(6) Uani 1 1 d .
N8 N 0.30951(14) 0.55237(15) 0.17868(13) 0.0246(6) Uani 1 1 d .
N9 N 0.35800(15) 0.90653(17) 0.16914(15) 0.0311(6) Uani 1 1 d .
N10 N 0.41840(13) 0.55853(15) 0.26360(14) 0.0239(6) Uani 1 1 d .
N11 N 0.35315(12) 0.57955(15) 0.34154(13) 0.0222(5) Uani 1 1 d .
N12 N 0.06252(13) 0.67315(17) 0.31261(14) 0.0281(6) Uani 1 1 d .
C45 C 0.31365(15) 0.42421(19) 0.31294(17) 0.0267(7) Uani 1 1 d .
H45 H 0.3209 0.4477 0.3487 0.032 Uiso 1 1 calc R
C46 C 0.30174(16) 0.3469(2) 0.31035(19) 0.0316(8) Uani 1 1 d .
H46 H 0.3006 0.3205 0.3439 0.038 Uiso 1 1 calc R
C47 C 0.29182(16) 0.31145(19) 0.25791(19) 0.0323(8) Uani 1 1 d .
H47 H 0.2847 0.2605 0.2557 0.039 Uiso 1 1 calc R
C48 C 0.29250(17) 0.3528(2) 0.20722(19) 0.0326(8) Uani 1 1 d .
C49 C 0.2828(2) 0.3222(2) 0.1516(2) 0.0431(10) Uani 1 1 d .
H49 H 0.2759 0.2715 0.1463 0.052 Uiso 1 1 calc R
C50 C 0.2836(3) 0.3672(3) 0.1051(2) 0.0549(13) Uani 1 1 d .
H50 H 0.2779 0.3459 0.0686 0.066 Uiso 1 1 calc R
C51 C 0.2925(3) 0.4441(2) 0.1104(2) 0.0459(11) Uani 1 1 d .
H51 H 0.2926 0.4731 0.0778 0.055 Uiso 1 1 calc R
C52 C 0.30122(18) 0.47638(19) 0.16456(17) 0.0302(7) Uani 1 1 d .
C53 C 0.30309(16) 0.43022(18) 0.21307(17) 0.0267(7) Uani 1 1 d .
C54 C 0.30077(16) 0.6046(2) 0.13960(15) 0.0265(7) Uani 1 1 d .
H54 H 0.2863 0.5903 0.1014 0.032 Uiso 1 1 calc R
C55 C 0.31151(15) 0.68094(19) 0.15072(15) 0.0247(6) Uani 1 1 d .
C56 C 0.30267(16) 0.7299(2) 0.10263(16) 0.0275(7) Uani 1 1 d .
H56 H 0.2866 0.7107 0.0661 0.033 Uiso 1 1 calc R
C57 C 0.31649(16) 0.8037(2) 0.10731(16) 0.0279(7) Uani 1 1 d .
C58 C 0.3089(2) 0.8519(2) 0.05402(18) 0.0372(8) Uani 1 1 d .
H58A H 0.2701 0.8393 0.0278 0.045 Uiso 1 1 calc R
H58B H 0.3428 0.8419 0.0344 0.045 Uiso 1 1 calc R
C59 C 0.3087(2) 0.9339(2) 0.06891(19) 0.0379(9) Uani 1 1 d .
H59A H 0.3127 0.9633 0.0355 0.045 Uiso 1 1 calc R
H59B H 0.2696 0.9468 0.0796 0.045 Uiso 1 1 calc R
C60 C 0.36209(19) 0.9504(2) 0.11834(19) 0.0353(8) Uani 1 1 d .
H60A H 0.4012 0.9396 0.1068 0.042 Uiso 1 1 calc R
H60B H 0.3618 1.0028 0.1279 0.042 Uiso 1 1 calc R
C61 C 0.39423(18) 0.9327(2) 0.22392(19) 0.0336(8) Uani 1 1 d .
H61A H 0.3940 0.9866 0.2245 0.040 Uiso 1 1 calc R
H61B H 0.4371 0.9163 0.2282 0.040 Uiso 1 1 calc R
C62 C 0.36739(18) 0.9033(2) 0.27379(18) 0.0324(8) Uani 1 1 d .
H62A H 0.3248 0.9207 0.2702 0.039 Uiso 1 1 calc R
H62B H 0.3918 0.9215 0.3101 0.039 Uiso 1 1 calc R
C63 C 0.36846(17) 0.81848(18) 0.27343(16) 0.0267(7) Uani 1 1 d .
H63A H 0.4105 0.8013 0.2893 0.032 Uiso 1 1 calc R
H63B H 0.3414 0.7999 0.2979 0.032 Uiso 1 1 calc R
C64 C 0.34088(15) 0.83356(18) 0.16366(16) 0.0247(6) Uani 1 1 d .
C65 C 0.34724(15) 0.78779(17) 0.21293(15) 0.0230(6) Uani 1 1 d .
C66 C 0.33324(14) 0.71147(17) 0.20709(14) 0.0219(6) Uani 1 1 d .
C67 C 0.44830(16) 0.55499(18) 0.22030(17) 0.0280(7) Uani 1 1 d .
H67 H 0.4254 0.5558 0.1825 0.034 Uiso 1 1 calc R
C68 C 0.51419(17) 0.5500(2) 0.23004(19) 0.0325(8) Uani 1 1 d .
H68 H 0.5342 0.5484 0.1990 0.039 Uiso 1 1 calc R
C69 C 0.54794(16) 0.54769(19) 0.2854(2) 0.0333(8) Uani 1 1 d .
H69 H 0.5911 0.5433 0.2920 0.040 Uiso 1 1 calc R
C70 C 0.51794(15) 0.55193(18) 0.33302(19) 0.0300(7) Uani 1 1 d .
C71 C 0.54799(16) 0.5508(2) 0.39124(19) 0.0344(8) Uani 1 1 d .
H71 H 0.5912 0.5470 0.4013 0.041 Uiso 1 1 calc R
C72 C 0.51371(18) 0.5552(2) 0.4335(2) 0.0374(9) Uani 1 1 d .
H72 H 0.5342 0.5527 0.4720 0.045 Uiso 1 1 calc R
C73 C 0.44824(17) 0.5636(2) 0.42026(18) 0.0318(7) Uani 1 1 d .
H73 H 0.4261 0.5665 0.4498 0.038 Uiso 1 1 calc R
C74 C 0.41715(15) 0.56726(18) 0.36320(16) 0.0253(7) Uani 1 1 d .
C75 C 0.45190(15) 0.55890(17) 0.31926(16) 0.0250(7) Uani 1 1 d .
C76 C 0.31505(14) 0.59802(18) 0.37527(14) 0.0223(6) Uani 1 1 d .
H76 H 0.3317 0.6018 0.4147 0.027 Uiso 1 1 calc R
C77 C 0.25111(14) 0.61253(17) 0.35672(14) 0.0213(6) Uani 1 1 d .
C78 C 0.21726(15) 0.63394(18) 0.39940(14) 0.0231(6) Uani 1 1 d .
H78 H 0.2378 0.6341 0.4380 0.028 Uiso 1 1 calc R
C79 C 0.15608(15) 0.65427(17) 0.38629(15) 0.0232(6) Uani 1 1 d .
C80 C 0.12240(16) 0.6767(2) 0.43337(16) 0.0293(7) Uani 1 1 d .
H80A H 0.1285 0.7294 0.4413 0.035 Uiso 1 1 calc R
H80B H 0.1395 0.6497 0.4686 0.035 Uiso 1 1 calc R
C81 C 0.05311(18) 0.6602(2) 0.41460(18) 0.0345(8) Uani 1 1 d .
H81A H 0.0465 0.6070 0.4114 0.041 Uiso 1 1 calc R
H81B H 0.0310 0.6791 0.4431 0.041 Uiso 1 1 calc R
C82 C 0.02866(16) 0.6969(2) 0.35663(17) 0.0324(8) Uani 1 1 d .
H82A H -0.0152 0.6850 0.3438 0.039 Uiso 1 1 calc R
H82B H 0.0322 0.7504 0.3612 0.039 Uiso 1 1 calc R
C83 C 0.02815(16) 0.6719(2) 0.25312(17) 0.0312(7) Uani 1 1 d .
H83A H -0.0037 0.7101 0.2481 0.037 Uiso 1 1 calc R
H83B H 0.0073 0.6243 0.2455 0.037 Uiso 1 1 calc R
C84 C 0.06927(19) 0.6842(3) 0.2094(2) 0.0400(9) Uani 1 1 d .
H84A H 0.0854 0.7346 0.2127 0.048 Uiso 1 1 calc R
H84B H 0.0449 0.6775 0.1705 0.048 Uiso 1 1 calc R
C85 C 0.12326(16) 0.6292(2) 0.22050(15) 0.0285(7) Uani 1 1 d .
H85A H 0.1077 0.5797 0.2097 0.034 Uiso 1 1 calc R
H85B H 0.1530 0.6421 0.1968 0.034 Uiso 1 1 calc R
C86 C 0.12400(14) 0.65276(17) 0.32677(15) 0.0217(6) Uani 1 1 d .
C87 C 0.15548(14) 0.62982(17) 0.28336(14) 0.0214(6) Uani 1 1 d .
C88 C 0.21871(14) 0.60873(16) 0.29770(14) 0.0202(6) Uani 1 1 d .
O2B1 O 0.6152(2) 0.3571(2) -0.00492(16) 0.0656(11) Uani 1 1 d .
O2B2 O 0.5614(3) 0.4201(3) -0.0763(2) 0.0945(18) Uani 1 1 d .
O2B3 O 0.6427(3) 0.4666(3) -0.0224(2) 0.104(2) Uani 1 1 d .
N2B N 0.6045(3) 0.4138(3) -0.03423(18) 0.0572(12) Uani 1 1 d .
O2A O 0.4729(3) 0.4330(4) 0.1036(2) 0.0996(18) Uani 1 1 d .
H2A H 0.4862 0.4750 0.1005 0.149 Uiso 1 1 calc GR
C2A C 0.4725(5) 0.3935(4) 0.0529(3) 0.089(2) Uani 1 1 d .
H2AA H 0.4839 0.4259 0.0245 0.134 Uiso 1 1 calc GR
H2AB H 0.4315 0.3739 0.0384 0.134 Uiso 1 1 calc GR
H2AC H 0.5019 0.3534 0.0607 0.134 Uiso 1 1 calc GR
O1A O 0.86880(17) 0.1075(2) -0.05272(16) 0.0585(10) Uani 1 1 d .
H1A H 0.8326 0.0931 -0.0624 0.088 Uiso 1 1 calc GR
C1A C 0.8700(4) 0.1805(5) -0.0224(4) 0.088(2) Uani 1 1 d .
H1AA H 0.8817 0.2189 -0.0462 0.132 Uiso 1 1 calc GR
H1AB H 0.8996 0.1784 0.0137 0.132 Uiso 1 1 calc GR
H1AC H 0.8293 0.1909 -0.0151 0.132 Uiso 1 1 calc GR
O1B1 O 0.73600(15) 0.43144(17) 0.46093(13) 0.0398(7) Uani 1 1 d .
O1B2 O 0.70546(14) 0.54587(18) 0.44633(13) 0.0400(7) Uani 1 1 d .
O1B3 O 0.66510(14) 0.47513(19) 0.50323(13) 0.0423(7) Uani 1 1 d .
N1B N 0.70239(15) 0.4841(2) 0.46979(13) 0.0325(7) Uani 1 1 d .

loop_
_atom_site_aniso_label
_atom_site_aniso_U_11
_atom_site_aniso_U_22
_atom_site_aniso_U_33
_atom_site_aniso_U_23
_atom_site_aniso_U_13
_atom_site_aniso_U_12
Co1 0.0146(2) 0.0122(2) 0.0245(2) -0.00006(14) 0.00449(15) 0.00035(13)
O1 0.0249(11) 0.0135(10) 0.0271(11) 0.0008(8) 0.0058(9) -0.0004(8)
O2 0.0173(10) 0.0201(11) 0.0272(11) 0.0006(9) 0.0054(8) 0.0031(8)
N1 0.0141(11) 0.0144(11) 0.0269(13) -0.0004(9) 0.0057(9) 0.0003(9)
N2 0.0198(12) 0.0122(11) 0.0281(13) -0.0010(10) 0.0033(10) -0.0001(9)
N3 0.0422(18) 0.0118(12) 0.0462(18) -0.0045(12) 0.0133(14) -0.0037(11)
N4 0.0166(12) 0.0124(11) 0.0350(14) 0.0005(10) 0.0065(10) -0.0005(9)
N5 0.0196(12) 0.0155(11) 0.0278(13) -0.0006(10) 0.0080(10) 0.0011(9)
N6 0.0164(13) 0.0271(15) 0.064(2) 0.0074(15) 0.0083(13) 0.0040(11)
C1 0.0186(13) 0.0184(14) 0.0260(15) -0.0030(11) 0.0059(11) -0.0018(11)
C2 0.0194(14) 0.0191(14) 0.0310(16) -0.0056(12) 0.0060(12) -0.0027(11)
C3 0.0205(14) 0.0144(13) 0.0346(17) -0.0035(12) 0.0083(12) -0.0016(11)
C4 0.0213(14) 0.0149(13) 0.0311(16) 0.0002(12) 0.0062(12) -0.0003(11)
C5 0.0163(13) 0.0141(13) 0.0289(15) -0.0003(11) 0.0051(11) 0.0008(10)
C6 0.041(2) 0.0148(14) 0.0366(19) 0.0029(13) 0.0047(15) 0.0000(13)
C7 0.064(3) 0.0196(17) 0.0312(18) 0.0061(14) -0.0013(18) -0.0019(17)
C8 0.053(2) 0.0181(16) 0.0287(17) 0.0004(13) -0.0018(16) -0.0005(15)
C9 0.0254(15) 0.0138(13) 0.0286(16) 0.0001(11) 0.0028(12) -0.0001(11)
C10 0.0205(14) 0.0174(14) 0.0263(15) -0.0002(11) 0.0046(11) -0.0008(11)
C11 0.0198(14) 0.0163(14) 0.0296(15) -0.0032(12) 0.0061(11) -0.0018(11)
C12 0.0273(15) 0.0184(14) 0.0299(16) -0.0049(12) 0.0104(13) -0.0039(12)
C13 0.0283(16) 0.0189(15) 0.0372(18) -0.0074(13) 0.0136(13) -0.0035(12)
C14 0.049(2) 0.0250(17) 0.039(2) -0.0113(15) 0.0200(17) -0.0106(15)
C15 0.054(3) 0.030(2) 0.051(2) -0.0155(18) 0.012(2) -0.0035(18)
C16 0.063(3) 0.0182(17) 0.057(3) -0.0095(17) 0.009(2) -0.0071(17)
C17 0.053(2) 0.0186(16) 0.055(2) 0.0021(16) 0.014(2) -0.0067(16)
C18 0.044(2) 0.0226(17) 0.059(3) 0.0056(17) 0.0137(19) 0.0008(16)
C19 0.0286(16) 0.0173(14) 0.0373(18) 0.0025(13) 0.0089(14) 0.0014(12)
C20 0.0229(15) 0.0141(14) 0.0419(19) -0.0032(12) 0.0121(13) -0.0010(11)
C21 0.0196(14) 0.0136(13) 0.0360(17) 0.0008(12) 0.0090(12) 0.0006(11)
C22 0.0164(13) 0.0146(13) 0.0305(15) -0.0036(11) 0.0073(11) -0.0004(10)
C23 0.0171(14) 0.0178(14) 0.0423(19) 0.0024(13) 0.0024(13) -0.0016(11)
C24 0.0183(15) 0.0196(15) 0.057(2) 0.0013(15) 0.0039(15) -0.0019(12)
C25 0.0184(15) 0.0179(15) 0.070(3) -0.0002(16) 0.0153(16) -0.0012(12)
C26 0.0240(16) 0.0167(14) 0.054(2) -0.0031(14) 0.0176(15) -0.0023(12)
C27 0.0321(19) 0.0285(18) 0.059(3) -0.0068(17) 0.0278(18) -0.0033(15)
C28 0.044(2) 0.039(2) 0.044(2) -0.0055(17) 0.0275(19) -0.0052(17)
C29 0.0345(19) 0.0338(19) 0.0356(19) -0.0023(15) 0.0153(15) -0.0027(15)
C30 0.0236(15) 0.0192(14) 0.0336(17) -0.0026(12) 0.0125(13) -0.0021(11)
C31 0.0203(14) 0.0132(13) 0.0385(18) -0.0022(12) 0.0117(13) -0.0020(11)
C32 0.0270(15) 0.0154(13) 0.0231(14) -0.0009(11) 0.0054(12) 0.0019(11)
C33 0.0213(14) 0.0152(13) 0.0279(15) -0.0026(11) 0.0028(12) 0.0017(11)
C34 0.0283(16) 0.0175(14) 0.0303(16) -0.0032(12) -0.0010(13) 0.0044(12)
C35 0.0231(15) 0.0171(14) 0.0403(18) -0.0024(13) -0.0039(13) 0.0043(12)
C36 0.0305(18) 0.0324(19) 0.047(2) -0.0035(16) -0.0091(16) 0.0126(15)
C37 0.029(2) 0.031(2) 0.082(3) -0.003(2) -0.018(2) 0.0008(16)
C38 0.0156(16) 0.044(2) 0.082(3) 0.014(2) 0.0038(18) 0.0035(15)
C39 0.0243(17) 0.0282(18) 0.072(3) 0.0088(18) 0.0227(18) 0.0053(14)
C40 0.0330(19) 0.0268(18) 0.057(2) 0.0023(16) 0.0237(18) 0.0070(14)
C41 0.0251(16) 0.0203(15) 0.0430(19) 0.0043(13) 0.0170(14) 0.0056(12)
C42 0.0182(14) 0.0130(13) 0.047(2) -0.0003(13) 0.0054(13) 0.0014(11)
C43 0.0193(14) 0.0133(13) 0.0371(17) 0.0007(12) 0.0073(12) 0.0013(11)
C44 0.0177(13) 0.0112(12) 0.0300(15) -0.0002(11) 0.0035(11) 0.0009(10)
Co2 0.0177(2) 0.0151(2) 0.0290(2) 0.00181(15) 0.00786(16) 0.00195(14)
O3 0.0276(11) 0.0157(10) 0.0287(11) 0.0023(9) 0.0082(9) 0.0026(8)
O4 0.0202(10) 0.0240(11) 0.0267(11) -0.0001(9) 0.0058(9) 0.0043(9)
N7 0.0148(11) 0.0188(12) 0.0397(15) 0.0019(11) 0.0099(11) 0.0014(9)
N8 0.0264(14) 0.0174(12) 0.0324(14) -0.0026(11) 0.0114(11) -0.0007(10)
N9 0.0324(15) 0.0192(14) 0.0424(17) 0.0066(12) 0.0093(13) 0.0011(11)
N10 0.0204(12) 0.0136(11) 0.0395(15) 0.0022(10) 0.0103(11) 0.0016(9)
N11 0.0164(12) 0.0182(12) 0.0319(14) 0.0052(10) 0.0047(10) 0.0023(9)
N12 0.0182(13) 0.0288(15) 0.0370(16) -0.0030(12) 0.0051(11) 0.0054(11)
C45 0.0185(14) 0.0212(15) 0.0418(19) 0.0056(13) 0.0098(13) 0.0010(11)
C46 0.0210(15) 0.0221(16) 0.055(2) 0.0097(15) 0.0146(15) 0.0018(12)
C47 0.0221(15) 0.0170(15) 0.060(2) 0.0010(15) 0.0144(15) -0.0001(12)
C48 0.0271(17) 0.0189(15) 0.055(2) -0.0037(15) 0.0144(16) 0.0010(13)
C49 0.055(3) 0.0201(17) 0.058(3) -0.0088(17) 0.022(2) -0.0017(17)
C50 0.087(4) 0.030(2) 0.052(3) -0.0165(19) 0.027(3) -0.005(2)
C51 0.073(3) 0.0275(19) 0.043(2) -0.0065(17) 0.026(2) -0.0024(19)
C52 0.0343(18) 0.0191(15) 0.0401(19) -0.0041(13) 0.0147(15) -0.0014(13)
C53 0.0219(15) 0.0182(15) 0.0426(19) -0.0023(13) 0.0127(13) -0.0002(11)
C54 0.0260(16) 0.0263(16) 0.0287(16) -0.0020(13) 0.0091(13) 0.0004(13)
C55 0.0232(15) 0.0216(15) 0.0306(16) 0.0031(12) 0.0084(12) 0.0009(12)
C56 0.0251(15) 0.0278(17) 0.0300(16) 0.0040(13) 0.0062(13) 0.0018(13)
C57 0.0233(15) 0.0271(16) 0.0343(17) 0.0085(14) 0.0080(13) 0.0043(12)
C58 0.041(2) 0.0324(19) 0.038(2) 0.0129(16) 0.0076(16) 0.0023(16)
C59 0.036(2) 0.0307(19) 0.049(2) 0.0170(16) 0.0141(17) 0.0098(15)
C60 0.039(2) 0.0208(16) 0.049(2) 0.0106(15) 0.0149(17) 0.0033(14)
C61 0.0321(18) 0.0193(16) 0.050(2) 0.0013(14) 0.0087(16) -0.0007(13)
C62 0.0326(18) 0.0219(16) 0.044(2) -0.0026(14) 0.0095(15) 0.0007(13)
C63 0.0285(16) 0.0185(15) 0.0341(17) 0.0004(13) 0.0089(13) 0.0021(12)
C64 0.0197(14) 0.0179(14) 0.0382(18) 0.0050(12) 0.0098(13) 0.0041(11)
C65 0.0200(14) 0.0172(14) 0.0328(16) 0.0013(12) 0.0078(12) 0.0030(11)
C66 0.0199(14) 0.0169(14) 0.0304(16) 0.0034(12) 0.0085(12) 0.0037(11)
C67 0.0250(16) 0.0173(14) 0.045(2) 0.0006(13) 0.0162(14) -0.0007(12)
C68 0.0271(17) 0.0204(16) 0.055(2) -0.0026(15) 0.0211(16) -0.0019(13)
C69 0.0206(15) 0.0158(15) 0.067(3) -0.0024(15) 0.0171(16) -0.0021(12)
C70 0.0173(15) 0.0158(14) 0.057(2) 0.0007(14) 0.0082(14) -0.0011(11)
C71 0.0169(15) 0.0269(17) 0.058(2) 0.0014(16) 0.0041(15) 0.0003(13)
C72 0.0235(17) 0.036(2) 0.048(2) 0.0034(17) -0.0036(15) -0.0002(14)
C73 0.0241(16) 0.0300(18) 0.040(2) 0.0025(15) 0.0034(14) 0.0019(13)
C74 0.0182(14) 0.0184(14) 0.0384(18) 0.0028(12) 0.0041(13) 0.0006(11)
C75 0.0185(14) 0.0146(13) 0.0428(19) 0.0003(12) 0.0082(13) -0.0005(11)
C76 0.0197(14) 0.0201(14) 0.0266(15) 0.0031(11) 0.0034(11) 0.0020(11)
C77 0.0190(14) 0.0182(14) 0.0269(15) 0.0032(11) 0.0055(11) 0.0024(11)
C78 0.0230(15) 0.0197(14) 0.0266(15) 0.0006(12) 0.0049(12) 0.0010(11)
C79 0.0222(15) 0.0181(14) 0.0305(16) -0.0005(12) 0.0083(12) 0.0017(11)
C80 0.0259(16) 0.0309(17) 0.0332(17) -0.0037(14) 0.0112(13) 0.0014(13)
C81 0.0285(18) 0.036(2) 0.042(2) -0.0017(16) 0.0148(15) 0.0003(14)
C82 0.0209(15) 0.0366(19) 0.042(2) 0.0008(16) 0.0123(14) 0.0068(14)
C83 0.0189(15) 0.0328(18) 0.0400(19) 0.0016(15) 0.0016(13) 0.0046(13)
C84 0.033(2) 0.039(2) 0.046(2) 0.0020(17) 0.0029(17) 0.0072(16)
C85 0.0253(16) 0.0296(17) 0.0290(16) -0.0024(13) 0.0020(13) 0.0076(13)
C86 0.0180(14) 0.0160(13) 0.0313(16) -0.0005(11) 0.0056(12) 0.0019(10)
C87 0.0185(14) 0.0175(14) 0.0275(15) 0.0006(11) 0.0035(11) 0.0029(11)
C88 0.0187(13) 0.0147(13) 0.0282(15) 0.0016(11) 0.0070(11) 0.0021(10)
O2B1 0.094(3) 0.058(2) 0.0431(19) -0.0083(17) 0.0099(19) -0.017(2)
O2B2 0.154(5) 0.059(3) 0.057(3) -0.011(2) -0.011(3) -0.008(3)
O2B3 0.141(5) 0.108(4) 0.070(3) -0.016(3) 0.037(3) -0.083(4)
N2B 0.086(3) 0.051(2) 0.037(2) -0.0153(18) 0.020(2) -0.027(2)
O2A 0.124(5) 0.112(5) 0.060(3) 0.014(3) 0.013(3) 0.017(4)
C2A 0.137(7) 0.068(4) 0.056(4) -0.004(3) 0.002(4) 0.012(4)
O1A 0.0464(19) 0.080(3) 0.0496(19) 0.0180(19) 0.0103(16) -0.0028(18)
C1A 0.065(4) 0.101(6) 0.098(6) 0.014(5) 0.018(4) 0.011(4)
O1B1 0.0417(16) 0.0426(16) 0.0339(14) -0.0062(12) 0.0050(12) -0.0033(12)
O1B2 0.0404(16) 0.0434(16) 0.0362(15) 0.0081(12) 0.0084(12) -0.0058(13)
O1B3 0.0379(15) 0.058(2) 0.0335(14) 0.0054(13) 0.0131(12) -0.0081(14)
N1B 0.0284(15) 0.0444(19) 0.0234(14) -0.0009(13) 0.0025(11) -0.0062(13)

loop_
_atom_type_symbol
_atom_type_description
_atom_type_scat_dispersion_real
_atom_type_scat_dispersion_imag
_atom_type_scat_source
C C 0.0033 0.0016 'International Tables Vol C Tables 4.2.6.8 and 6.1.1.4'
H H 0.0000 0.0000 'International Tables Vol C Tables 4.2.6.8 and 6.1.1.4'
N N 0.0061 0.0033 'International Tables Vol C Tables 4.2.6.8 and 6.1.1.4'
O O 0.0106 0.0060 'International Tables Vol C Tables 4.2.6.8 and 6.1.1.4'
Co Co 0.3494 0.9721 'International Tables Vol C Tables 4.2.6.8 and 6.1.1.4'

loop_
_geom_angle_atom_site_label_1
_geom_angle_atom_site_label_2
_geom_angle_atom_site_label_3
_geom_angle
O1 Co1 N1 178.43(10)
O1 Co1 N2 95.86(11)
O1 Co1 N4 88.61(11)
O1 Co1 N5 87.07(11)
O2 Co1 O1 89.70(10)
O2 Co1 N1 88.78(10)
O2 Co1 N2 86.96(11)
O2 Co1 N4 178.04(11)
O2 Co1 N5 96.32(11)
N2 Co1 N1 84.48(11)
N2 Co1 N4 92.21(12)
N2 Co1 N5 175.62(11)
N4 Co1 N1 92.91(11)
N5 Co1 N1 92.68(11)
N5 Co1 N4 84.60(12)
C22 O1 Co1 125.5(2)
C44 O2 Co1 125.8(2)
C1 N1 Co1 128.8(2)
C1 N1 C5 119.3(3)
C5 N1 Co1 111.9(2)
C9 N2 Co1 113.3(2)
C10 N2 Co1 124.7(2)
C10 N2 C9 121.9(3)
C17 N3 C16 115.8(3)
C20 N3 C16 121.9(3)
C20 N3 C17 118.8(3)
C23 N4 Co1 128.5(3)
C23 N4 C31 119.2(3)
C31 N4 Co1 112.3(2)
C30 N5 Co1 113.3(2)
C32 N5 Co1 124.4(2)
C32 N5 C30 122.4(3)
C38 N6 C39 115.0(3)
C42 N6 C38 123.2(4)
C42 N6 C39 121.6(3)
N1 C1 H1 119.2
N1 C1 C2 121.5(3)
C2 C1 H1 119.2
C1 C2 H2 120.0
C3 C2 C1 120.0(3)
C3 C2 H2 120.0
C2 C3 H3 120.2
C2 C3 C4 119.5(3)
C4 C3 H3 120.2
C3 C4 C5 117.3(3)
C6 C4 C3 124.4(3)
C6 C4 C5 118.2(3)
N1 C5 C4 122.2(3)
N1 C5 C9 116.5(3)
C4 C5 C9 121.2(3)
C4 C6 H6 120.1
C7 C6 C4 119.8(3)
C7 C6 H6 120.1
C6 C7 H7 118.9
C6 C7 C8 122.2(4)
C8 C7 H7 118.9
C7 C8 H8 120.3
C9 C8 C7 119.4(3)
C9 C8 H8 120.3
N2 C9 C5 113.3(3)
C8 C9 N2 127.6(3)
C8 C9 C5 119.0(3)
N2 C10 H10 117.6
N2 C10 C11 124.9(3)
C11 C10 H10 117.6
C10 C11 C12 117.5(3)
C10 C11 C22 124.1(3)
C22 C11 C12 118.3(3)
C11 C12 H12 118.5
C13 C12 C11 123.0(3)
C13 C12 H12 118.5
C12 C13 C14 121.8(3)
C12 C13 C20 118.3(3)
C20 C13 C14 119.8(3)
C13 C14 H14A 109.3
C13 C14 H14B 109.3
C13 C14 C15 111.6(4)
H14A C14 H14B 108.0
C15 C14 H14A 109.3
C15 C14 H14B 109.3
C14 C15 H15A 109.7
C14 C15 H15B 109.7
H15A C15 H15B 108.2
C16 C15 C14 109.9(4)
C16 C15 H15A 109.7
C16 C15 H15B 109.7
N3 C16 C15 111.3(3)
N3 C16 H16A 109.4
N3 C16 H16B 109.4
C15 C16 H16A 109.4
C15 C16 H16B 109.4
H16A C16 H16B 108.0
N3 C17 H17A 109.6
N3 C17 H17B 109.6
N3 C17 C18 110.2(3)
H17A C17 H17B 108.1
C18 C17 H17A 109.6
C18 C17 H17B 109.6
C17 C18 H18A 109.7
C17 C18 H18B 109.7
C17 C18 C19 109.7(3)
H18A C18 H18B 108.2
C19 C18 H18A 109.7
C19 C18 H18B 109.7
C18 C19 H19A 109.2
C18 C19 H19B 109.2
H19A C19 H19B 107.9
C21 C19 C18 111.9(3)
C21 C19 H19A 109.2
C21 C19 H19B 109.2
N3 C20 C13 119.3(3)
N3 C20 C21 120.2(3)
C21 C20 C13 120.5(3)
C20 C21 C19 121.8(3)
C20 C21 C22 120.4(3)
C22 C21 C19 117.8(3)
O1 C22 C11 124.5(3)
O1 C22 C21 116.0(3)
C21 C22 C11 119.4(3)
N4 C23 H23 119.0
N4 C23 C24 122.0(4)
C24 C23 H23 119.0
C23 C24 H24 120.3
C25 C24 C23 119.4(4)
C25 C24 H24 120.3
C24 C25 H25 119.7
C24 C25 C26 120.6(3)
C26 C25 H25 119.7
C25 C26 C31 117.1(4)
C27 C26 C25 124.7(3)
C27 C26 C31 118.2(4)
C26 C27 H27 120.3
C28 C27 C26 119.4(3)
C28 C27 H27 120.3
C27 C28 H28 118.6
C27 C28 C29 122.8(4)
C29 C28 H28 118.6
C28 C29 H29 120.5
C30 C29 C28 119.1(4)
C30 C29 H29 120.5
N5 C30 C31 113.3(3)
C29 C30 N5 128.1(3)
C29 C30 C31 118.6(3)
N4 C31 C26 121.7(3)
N4 C31 C30 116.5(3)
C30 C31 C26 121.8(3)
N5 C32 H32 117.3
N5 C32 C33 125.4(3)
C33 C32 H32 117.3
C32 C33 C34 118.2(3)
C32 C33 C44 123.9(3)
C34 C33 C44 117.9(3)
C33 C34 H34 118.4
C35 C34 C33 123.1(3)
C35 C34 H34 118.4
C34 C35 C36 122.3(4)
C34 C35 C42 118.7(3)
C42 C35 C36 119.0(3)
C35 C36 H36A 109.9
C35 C36 H36B 109.9
C35 C36 C37 108.9(4)
H36A C36 H36B 108.3
C37 C36 H36A 109.9
C37 C36 H36B 109.9
C36 C37 H37A 109.8
C36 C37 H37B 109.8
H37A C37 H37B 108.2
C38 C37 C36 109.5(4)
C38 C37 H37A 109.8
C38 C37 H37B 109.8
N6 C38 C37 112.9(4)
N6 C38 H38A 109.0
N6 C38 H38B 109.0
C37 C38 H38A 109.0
C37 C38 H38B 109.0
H38A C38 H38B 107.8
N6 C39 H39A 109.1
N6 C39 H39B 109.1
N6 C39 C40 112.3(3)
H39A C39 H39B 107.9
C40 C39 H39A 109.1
C40 C39 H39B 109.1
C39 C40 H40A 109.7
C39 C40 H40B 109.7
C39 C40 C41 109.9(3)
H40A C40 H40B 108.2
C41 C40 H40A 109.7
C41 C40 H40B 109.7
C40 C41 H41A 109.7
C40 C41 H41B 109.7
H41A C41 H41B 108.2
C43 C41 C40 109.9(3)
C43 C41 H41A 109.7
C43 C41 H41B 109.7
N6 C42 C35 119.2(3)
N6 C42 C43 120.6(4)
C43 C42 C35 120.1(3)
C42 C43 C41 120.9(3)
C42 C43 C44 120.8(3)
C44 C43 C41 118.3(3)
O2 C44 C33 124.1(3)
O2 C44 C43 116.6(3)
C43 C44 C33 119.3(3)
O3 Co2 O4 89.81(11)
O3 Co2 N7 178.27(11)
O3 Co2 N8 96.34(11)
O3 Co2 N10 87.40(11)
O3 Co2 N11 87.77(11)
O4 Co2 N7 88.68(11)
O4 Co2 N8 86.83(12)
O4 Co2 N10 177.13(11)
O4 Co2 N11 96.15(11)
N7 Co2 N10 94.11(11)
N8 Co2 N7 84.43(13)
N8 Co2 N10 92.78(13)
N11 Co2 N7 91.54(12)
N11 Co2 N8 174.94(12)
N11 Co2 N10 84.45(13)
C66 O3 Co2 125.4(2)
C88 O4 Co2 125.1(2)
C45 N7 Co2 129.0(3)
C45 N7 C53 118.9(3)
C53 N7 Co2 112.1(2)
C52 N8 Co2 113.1(2)
C54 N8 Co2 124.2(2)
C54 N8 C52 122.6(3)
C61 N9 C60 116.4(3)
C64 N9 C60 120.4(3)
C64 N9 C61 119.1(3)
C67 N10 Co2 128.4(3)
C67 N10 C75 119.4(3)
C75 N10 Co2 112.2(2)
C74 N11 Co2 113.4(2)
C76 N11 Co2 124.5(2)
C76 N11 C74 122.0(3)
C83 N12 C82 117.2(3)
C86 N12 C82 121.5(3)
C86 N12 C83 121.3(3)
N7 C45 H45 118.8
N7 C45 C46 122.4(4)
C46 C45 H45 118.8
C45 C46 H46 120.3
C47 C46 C45 119.4(4)
C47 C46 H46 120.3
C46 C47 H47 120.2
C46 C47 C48 119.5(3)
C48 C47 H47 120.2
C47 C48 C53 117.8(4)
C49 C48 C47 124.1(4)
C49 C48 C53 118.1(4)
C48 C49 H49 120.2
C50 C49 C48 119.6(4)
C50 C49 H49 120.2
C49 C50 H50 118.7
C49 C50 C51 122.7(4)
C51 C50 H50 118.7
C50 C51 H51 120.4
C52 C51 C50 119.2(4)
C52 C51 H51 120.4
C51 C52 N8 127.8(4)
C51 C52 C53 118.7(3)
C53 C52 N8 113.5(3)
N7 C53 C48 121.9(3)
N7 C53 C52 116.4(3)
C52 C53 C48 121.7(4)
N8 C54 H54 117.4
N8 C54 C55 125.2(3)
C55 C54 H54 117.4
C54 C55 C56 117.8(3)
C54 C55 C66 124.0(3)
C56 C55 C66 118.1(3)
C55 C56 H56 118.3
C57 C56 C55 123.3(3)
C57 C56 H56 118.3
C56 C57 C58 120.6(4)
C56 C57 C64 118.4(3)
C64 C57 C58 121.0(3)
C57 C58 H58A 109.3
C57 C58 H58B 109.3
C57 C58 C59 111.8(4)
H58A C58 H58B 107.9
C59 C58 H58A 109.3
C59 C58 H58B 109.3
C58 C59 H59A 109.8
C58 C59 H59B 109.8
H59A C59 H59B 108.2
C60 C59 C58 109.5(3)
C60 C59 H59A 109.8
C60 C59 H59B 109.8
N9 C60 C59 111.3(3)
N9 C60 H60A 109.4
N9 C60 H60B 109.4
C59 C60 H60A 109.4
C59 C60 H60B 109.4
H60A C60 H60B 108.0
N9 C61 H61A 109.5
N9 C61 H61B 109.5
N9 C61 C62 110.6(3)
H61A C61 H61B 108.1
C62 C61 H61A 109.5
C62 C61 H61B 109.5
C61 C62 H62A 109.7
C61 C62 H62B 109.7
C61 C62 C63 109.6(3)
H62A C62 H62B 108.2
C63 C62 H62A 109.7
C63 C62 H62B 109.7
C62 C63 H63A 109.3
C62 C63 H63B 109.3
H63A C63 H63B 108.0
C65 C63 C62 111.6(3)
C65 C63 H63A 109.3
C65 C63 H63B 109.3
N9 C64 C57 119.5(3)
N9 C64 C65 120.4(3)
C65 C64 C57 120.1(3)
C64 C65 C63 121.7(3)
C66 C65 C63 117.8(3)
C66 C65 C64 120.5(3)
O3 C66 C55 124.3(3)
O3 C66 C65 116.3(3)
C65 C66 C55 119.4(3)
N10 C67 H67 119.1
N10 C67 C68 121.8(4)
C68 C67 H67 119.1
C67 C68 H68 120.3
C69 C68 C67 119.4(4)
C69 C68 H68 120.3
C68 C69 H69 119.6
C68 C69 C70 120.8(3)
C70 C69 H69 119.6
C69 C70 C75 116.1(4)
C71 C70 C69 125.4(3)
C71 C70 C75 118.5(4)
C70 C71 H71 120.0
C72 C71 C70 119.9(3)
C72 C71 H71 120.0
C71 C72 H72 119.0
C71 C72 C73 122.0(4)
C73 C72 H72 119.0
C72 C73 H73 120.2
C74 C73 C72 119.7(4)
C74 C73 H73 120.2
N11 C74 C75 113.3(3)
C73 C74 N11 128.0(3)
C73 C74 C75 118.6(3)
N10 C75 C70 122.6(3)
N10 C75 C74 116.3(3)
C74 C75 C70 121.1(3)
N11 C76 H76 117.4
N11 C76 C77 125.2(3)
C77 C76 H76 117.4
C76 C77 C78 117.5(3)
C76 C77 C88 123.9(3)
C78 C77 C88 118.6(3)
C77 C78 H78 118.5
C79 C78 C77 122.9(3)
C79 C78 H78 118.5
C78 C79 C80 120.7(3)
C78 C79 C86 118.5(3)
C86 C79 C80 120.7(3)
C79 C80 H80A 109.7
C79 C80 H80B 109.7
C79 C80 C81 110.0(3)
H80A C80 H80B 108.2
C81 C80 H80A 109.7
C81 C80 H80B 109.7
C80 C81 H81A 109.9
C80 C81 H81B 109.9
H81A C81 H81B 108.3
C82 C81 C80 108.9(3)
C82 C81 H81A 109.9
C82 C81 H81B 109.9
N12 C82 C81 112.3(3)
N12 C82 H82A 109.2
N12 C82 H82B 109.2
C81 C82 H82A 109.2
C81 C82 H82B 109.2
H82A C82 H82B 107.9
N12 C83 H83A 108.9
N12 C83 H83B 108.9
N12 C83 C84 113.2(3)
H83A C83 H83B 107.7
C84 C83 H83A 108.9
C84 C83 H83B 108.9
C83 C84 H84A 109.8
C83 C84 H84B 109.8
C83 C84 C85 109.6(3)
H84A C84 H84B 108.2
C85 C84 H84A 109.8
C85 C84 H84B 109.8
C84 C85 H85A 109.5
C84 C85 H85B 109.5
H85A C85 H85B 108.1
C87 C85 C84 110.7(3)
C87 C85 H85A 109.5
C87 C85 H85B 109.5
N12 C86 C79 119.5(3)
N12 C86 C87 120.3(3)
C87 C86 C79 120.2(3)
C86 C87 C85 121.3(3)
C88 C87 C85 118.2(3)
C88 C87 C86 120.5(3)
O4 C88 C77 124.3(3)
O4 C88 C87 116.6(3)
C87 C88 C77 119.2(3)
O2B1 N2B O2B3 117.5(6)
O2B2 N2B O2B1 124.0(5)
O2B2 N2B O2B3 118.4(6)
C2A O2A H2A 109.5
O2A C2A H2AA 109.5
O2A C2A H2AB 109.5
O2A C2A H2AC 109.5
H2AA C2A H2AB 109.5
H2AA C2A H2AC 109.5
H2AB C2A H2AC 109.5
C1A O1A H1A 109.5
O1A C1A H1AA 109.5
O1A C1A H1AB 109.5
O1A C1A H1AC 109.5
H1AA C1A H1AB 109.5
H1AA C1A H1AC 109.5
H1AB C1A H1AC 109.5
O1B1 N1B O1B2 121.0(3)
O1B1 N1B O1B3 119.4(4)
O1B2 N1B O1B3 119.6(4)

loop_
_geom_bond_atom_site_label_1
_geom_bond_atom_site_label_2
_geom_bond_distance
Co1 O1 1.881(2)
Co1 O2 1.874(2)
Co1 N1 1.946(3)
Co1 N2 1.904(3)
Co1 N4 1.935(3)
Co1 N5 1.907(3)
O1 C22 1.311(4)
O2 C44 1.310(4)
N1 C1 1.330(4)
N1 C5 1.366(4)
N2 C9 1.406(4)
N2 C10 1.314(4)
N3 C16 1.465(5)
N3 C17 1.458(5)
N3 C20 1.370(4)
N4 C23 1.329(4)
N4 C31 1.365(4)
N5 C30 1.407(4)
N5 C32 1.310(4)
N6 C38 1.460(5)
N6 C39 1.464(6)
N6 C42 1.362(4)
C1 H1 0.9300
C1 C2 1.413(4)
C2 H2 0.9300
C2 C3 1.368(5)
C3 H3 0.9300
C3 C4 1.414(5)
C4 C5 1.414(4)
C4 C6 1.408(5)
C5 C9 1.420(4)
C6 H6 0.9300
C6 C7 1.369(5)
C7 H7 0.9300
C7 C8 1.413(5)
C8 H8 0.9300
C8 C9 1.375(5)
C10 H10 0.9300
C10 C11 1.407(4)
C11 C12 1.430(4)
C11 C22 1.423(5)
C12 H12 0.9300
C12 C13 1.366(5)
C13 C14 1.503(5)
C13 C20 1.440(5)
C14 H14A 0.9700
C14 H14B 0.9700
C14 C15 1.509(6)
C15 H15A 0.9700
C15 H15B 0.9700
C15 C16 1.494(7)
C16 H16A 0.9700
C16 H16B 0.9700
C17 H17A 0.9700
C17 H17B 0.9700
C17 C18 1.500(7)
C18 H18A 0.9700
C18 H18B 0.9700
C18 C19 1.535(5)
C19 H19A 0.9700
C19 H19B 0.9700
C19 C21 1.507(5)
C20 C21 1.402(5)
C21 C22 1.419(4)
C23 H23 0.9300
C23 C24 1.413(5)
C24 H24 0.9300
C24 C25 1.351(6)
C25 H25 0.9300
C25 C26 1.409(6)
C26 C27 1.404(6)
C26 C31 1.419(4)
C27 H27 0.9300
C27 C28 1.371(7)
C28 H28 0.9300
C28 C29 1.414(5)
C29 H29 0.9300
C29 C30 1.382(5)
C30 C31 1.418(5)
C32 H32 0.9300
C32 C33 1.408(4)
C33 C34 1.423(4)
C33 C44 1.436(5)
C34 H34 0.9300
C34 C35 1.364(5)
C35 C36 1.506(5)
C35 C42 1.432(5)
C36 H36A 0.9700
C36 H36B 0.9700
C36 C37 1.527(7)
C37 H37A 0.9700
C37 H37B 0.9700
C37 C38 1.489(8)
C38 H38A 0.9700
C38 H38B 0.9700
C39 H39A 0.9700
C39 H39B 0.9700
C39 C40 1.507(6)
C40 H40A 0.9700
C40 H40B 0.9700
C40 C41 1.531(5)
C41 H41A 0.9700
C41 H41B 0.9700
C41 C43 1.508(5)
C42 C43 1.405(5)
C43 C44 1.406(4)
Co2 O3 1.878(2)
Co2 O4 1.879(2)
Co2 N7 1.940(3)
Co2 N8 1.905(3)
Co2 N10 1.941(3)
Co2 N11 1.900(3)
O3 C66 1.309(4)
O4 C88 1.309(4)
N7 C45 1.330(5)
N7 C53 1.370(5)
N8 C52 1.411(4)
N8 C54 1.304(5)
N9 C60 1.455(5)
N9 C61 1.451(5)
N9 C64 1.365(4)
N10 C67 1.325(5)
N10 C75 1.368(5)
N11 C74 1.407(4)
N11 C76 1.310(4)
N12 C82 1.460(5)
N12 C83 1.452(5)
N12 C86 1.369(4)
C45 H45 0.9300
C45 C46 1.415(5)
C46 H46 0.9300
C46 C47 1.371(6)
C47 H47 0.9300
C47 C48 1.414(6)
C48 C49 1.401(6)
C48 C53 1.415(5)
C49 H49 0.9300
C49 C50 1.369(7)
C50 H50 0.9300
C50 C51 1.401(6)
C51 H51 0.9300
C51 C52 1.383(6)
C52 C53 1.410(5)
C54 H54 0.9300
C54 C55 1.411(5)
C55 C56 1.420(5)
C55 C66 1.429(5)
C56 H56 0.9300
C56 C57 1.362(5)
C57 C58 1.510(5)
C57 C64 1.433(5)
C58 H58A 0.9700
C58 H58B 0.9700
C58 C59 1.519(6)
C59 H59A 0.9700
C59 H59B 0.9700
C59 C60 1.502(6)
C60 H60A 0.9700
C60 H60B 0.9700
C61 H61A 0.9700
C61 H61B 0.9700
C61 C62 1.517(6)
C62 H62A 0.9700
C62 H62B 0.9700
C62 C63 1.527(5)
C63 H63A 0.9700
C63 H63B 0.9700
C63 C65 1.514(5)
C64 C65 1.410(5)
C65 C66 1.409(4)
C67 H67 0.9300
C67 C68 1.416(5)
C68 H68 0.9300
C68 C69 1.364(6)
C69 H69 0.9300
C69 C70 1.417(6)
C70 C71 1.398(6)
C70 C75 1.421(4)
C71 H71 0.9300
C71 C72 1.369(6)
C72 H72 0.9300
C72 C73 1.411(5)
C73 H73 0.9300
C73 C74 1.381(5)
C74 C75 1.416(5)
C76 H76 0.9300
C76 C77 1.403(4)
C77 C78 1.422(4)
C77 C88 1.430(4)
C78 H78 0.9300
C78 C79 1.362(4)
C79 C80 1.511(5)
C79 C86 1.437(5)
C80 H80A 0.9700
C80 H80B 0.9700
C80 C81 1.520(5)
C81 H81A 0.9700
C81 H81B 0.9700
C81 C82 1.516(6)
C82 H82A 0.9700
C82 H82B 0.9700
C83 H83A 0.9700
C83 H83B 0.9700
C83 C84 1.520(6)
C84 H84A 0.9700
C84 H84B 0.9700
C84 C85 1.523(5)
C85 H85A 0.9700
C85 H85B 0.9700
C85 C87 1.507(5)
C86 C87 1.411(4)
C87 C88 1.408(4)
O2B1 N2B 1.228(6)
O2B2 N2B 1.227(7)
O2B3 N2B 1.259(6)
O2A H2A 0.8200
O2A C2A 1.393(9)
C2A H2AA 0.9600
C2A H2AB 0.9600
C2A H2AC 0.9600
O1A H1A 0.8200
O1A C1A 1.494(10)
C1A H1AA 0.9600
C1A H1AB 0.9600
C1A H1AC 0.9600
O1B1 N1B 1.244(5)
O1B2 N1B 1.251(5)
O1B3 N1B 1.258(4)

loop_
_geom_torsion_atom_site_label_1
_geom_torsion_atom_site_label_2
_geom_torsion_atom_site_label_3
_geom_torsion_atom_site_label_4
_geom_torsion
Co1 O1 C22 C11 -3.7(4)
Co1 O1 C22 C21 177.3(2)
Co1 O2 C44 C33 -4.2(4)
Co1 O2 C44 C43 175.9(2)
Co1 N1 C1 C2 178.7(2)
Co1 N1 C5 C4 178.9(2)
Co1 N1 C5 C9 -2.0(3)
Co1 N2 C9 C5 6.4(3)
Co1 N2 C9 C8 -173.0(3)
Co1 N2 C10 C11 4.9(5)
Co1 N4 C23 C24 177.6(2)
Co1 N4 C31 C26 -179.7(2)
Co1 N4 C31 C30 -0.3(3)
Co1 N5 C30 C29 -177.8(3)
Co1 N5 C30 C31 2.0(3)
Co1 N5 C32 C33 0.6(5)
O1 Co1 O2 C44 -84.1(2)
O2 Co1 O1 C22 -80.7(2)
N1 Co1 O2 C44 95.5(2)
N1 C1 C2 C3 0.9(5)
N1 C5 C9 N2 -2.8(4)
N1 C5 C9 C8 176.6(3)
N2 Co1 O1 C22 6.3(3)
N2 Co1 O2 C44 -180.0(2)
N2 C10 C11 C12 177.4(3)
N2 C10 C11 C22 -0.2(5)
N3 C17 C18 C19 59.9(5)
N3 C20 C21 C19 1.9(5)
N3 C20 C21 C22 -178.4(3)
N4 Co1 O1 C22 98.3(3)
N4 C23 C24 C25 1.1(5)
N5 Co1 O1 C22 -177.0(2)
N5 Co1 O2 C44 2.9(3)
N5 C30 C31 N4 -1.1(4)
N5 C30 C31 C26 178.3(3)
N5 C32 C33 C34 -179.9(3)
N5 C32 C33 C44 -1.2(5)
N6 C39 C40 C41 53.9(4)
N6 C42 C43 C41 3.0(5)
N6 C42 C43 C44 -177.5(3)
C1 N1 C5 C4 -2.9(4)
C1 N1 C5 C9 176.3(3)
C1 C2 C3 C4 -0.5(5)
C2 C3 C4 C5 -1.4(5)
C2 C3 C4 C6 179.6(3)
C3 C4 C5 N1 3.1(4)
C3 C4 C5 C9 -176.0(3)
C3 C4 C6 C7 178.8(4)
C4 C5 C9 N2 176.3(3)
C4 C5 C9 C8 -4.3(5)
C4 C6 C7 C8 -1.6(7)
C5 N1 C1 C2 0.8(4)
C5 C4 C6 C7 -0.2(6)
C6 C4 C5 N1 -177.8(3)
C6 C4 C5 C9 3.1(5)
C6 C7 C8 C9 0.5(7)
C7 C8 C9 N2 -178.2(4)
C7 C8 C9 C5 2.4(6)
C9 N2 C10 C11 -177.7(3)
C10 N2 C9 C5 -171.3(3)
C10 N2 C9 C8 9.3(5)
C10 C11 C12 C13 -176.2(3)
C10 C11 C22 O1 -0.5(5)
C10 C11 C22 C21 178.4(3)
C11 C12 C13 C14 175.8(3)
C11 C12 C13 C20 -2.0(5)
C12 C11 C22 O1 -178.1(3)
C12 C11 C22 C21 0.8(4)
C12 C13 C14 C15 156.0(4)
C12 C13 C20 N3 -179.3(3)
C12 C13 C20 C21 0.2(5)
C13 C14 C15 C16 52.4(5)
C13 C20 C21 C19 -177.6(3)
C13 C20 C21 C22 2.1(5)
C14 C13 C20 N3 2.8(5)
C14 C13 C20 C21 -177.7(3)
C14 C15 C16 N3 -56.5(5)
C16 N3 C17 C18 153.6(4)
C16 N3 C20 C13 -7.1(5)
C16 N3 C20 C21 173.4(4)
C17 N3 C16 C15 -167.1(4)
C17 N3 C20 C13 -164.8(4)
C17 N3 C20 C21 15.7(5)
C17 C18 C19 C21 -43.0(5)
C18 C19 C21 C20 13.0(5)
C18 C19 C21 C22 -166.7(3)
C19 C21 C22 O1 -3.9(4)
C19 C21 C22 C11 177.1(3)
C20 N3 C16 C15 34.6(6)
C20 N3 C17 C18 -47.3(5)
C20 C13 C14 C15 -26.2(5)
C20 C21 C22 O1 176.4(3)
C20 C21 C22 C11 -2.6(4)
C22 C11 C12 C13 1.5(5)
C23 N4 C31 C26 -2.1(5)
C23 N4 C31 C30 177.3(3)
C23 C24 C25 C26 -1.0(5)
C24 C25 C26 C27 -179.9(3)
C24 C25 C26 C31 -0.6(5)
C25 C26 C27 C28 178.4(4)
C25 C26 C31 N4 2.2(5)
C25 C26 C31 C30 -177.1(3)
C26 C27 C28 C29 -0.6(6)
C27 C26 C31 N4 -178.4(3)
C27 C26 C31 C30 2.2(5)
C27 C28 C29 C30 1.0(6)
C28 C29 C30 N5 -180.0(3)
C28 C29 C30 C31 0.3(5)
C29 C30 C31 N4 178.7(3)
C29 C30 C31 C26 -1.9(5)
C30 N5 C32 C33 179.3(3)
C31 N4 C23 C24 0.4(5)
C31 C26 C27 C28 -1.0(5)
C32 N5 C30 C29 3.4(5)
C32 N5 C30 C31 -176.9(3)
C32 C33 C34 C35 178.0(3)
C32 C33 C44 O2 3.1(5)
C32 C33 C44 C43 -177.0(3)
C33 C34 C35 C36 -179.1(3)
C33 C34 C35 C42 0.7(5)
C34 C33 C44 O2 -178.2(3)
C34 C33 C44 C43 1.7(4)
C34 C35 C36 C37 -145.1(4)
C34 C35 C42 N6 178.5(3)
C34 C35 C42 C43 -1.5(5)
C35 C36 C37 C38 -58.5(4)
C35 C42 C43 C41 -177.0(3)
C35 C42 C43 C44 2.5(5)
C36 C35 C42 N6 -1.7(5)
C36 C35 C42 C43 178.3(3)
C36 C37 C38 N6 50.4(5)
C38 N6 C39 C40 158.8(3)
C38 N6 C42 C35 -8.7(5)
C38 N6 C42 C43 171.3(3)
C39 N6 C38 C37 157.4(4)
C39 N6 C42 C35 177.3(3)
C39 N6 C42 C43 -2.7(5)
C39 C40 C41 C43 -52.2(4)
C40 C41 C43 C42 25.2(4)
C40 C41 C43 C44 -154.3(3)
C41 C43 C44 O2 -3.1(4)
C41 C43 C44 C33 177.0(3)
C42 N6 C38 C37 -17.0(6)
C42 N6 C39 C40 -26.7(5)
C42 C35 C36 C37 35.1(5)
C42 C43 C44 O2 177.3(3)
C42 C43 C44 C33 -2.6(4)
C44 C33 C34 C35 -0.8(5)
Co2 O3 C66 C55 1.7(4)
Co2 O3 C66 C65 -177.8(2)
Co2 O4 C88 C77 -10.9(4)
Co2 O4 C88 C87 169.4(2)
Co2 N7 C45 C46 179.6(2)
Co2 N7 C53 C48 178.5(3)
Co2 N7 C53 C52 -2.4(4)
Co2 N8 C52 C51 -173.1(4)
Co2 N8 C52 C53 6.2(4)
Co2 N8 C54 C55 7.5(5)
Co2 N10 C67 C68 176.9(2)
Co2 N10 C75 C70 -179.4(2)
Co2 N10 C75 C74 0.1(4)
Co2 N11 C74 C73 -173.9(3)
Co2 N11 C74 C75 6.9(3)
Co2 N11 C76 C77 1.0(5)
O3 Co2 O4 C88 -78.1(3)
O3 Co2 N11 C74 -93.1(2)
O3 Co2 N11 C76 84.8(3)
O4 Co2 O3 C66 -83.3(3)
O4 Co2 N11 C74 177.4(2)
O4 Co2 N11 C76 -4.8(3)
N7 Co2 O4 C88 101.0(3)
N7 Co2 N11 C74 88.5(2)
N7 Co2 N11 C76 -93.6(3)
N7 C45 C46 C47 0.9(5)
N8 Co2 O3 C66 3.5(3)
N8 Co2 O4 C88 -174.5(3)
N8 C52 C53 N7 -2.4(5)
N8 C52 C53 C48 176.7(3)
N8 C54 C55 C56 176.7(3)
N8 C54 C55 C66 -0.5(5)
N9 C61 C62 C63 59.9(4)
N9 C64 C65 C63 4.6(5)
N9 C64 C65 C66 -176.1(3)
N10 Co2 O3 C66 96.0(3)
N10 Co2 N11 C74 -5.5(2)
N10 Co2 N11 C76 172.4(3)
N10 C67 C68 C69 1.0(5)
N11 Co2 O3 C66 -179.4(3)
N11 Co2 O4 C88 9.6(3)
N11 C74 C75 N10 -4.5(4)
N11 C74 C75 C70 175.0(3)
N11 C76 C77 C78 -178.3(3)
N11 C76 C77 C88 0.2(5)
N12 C83 C84 C85 53.3(4)
N12 C86 C87 C85 1.8(5)
N12 C86 C87 C88 -180.0(3)
C45 N7 C53 C48 -2.8(5)
C45 N7 C53 C52 176.3(3)
C45 C46 C47 C48 -1.2(5)
C46 C47 C48 C49 -179.9(4)
C46 C47 C48 C53 -0.5(5)
C47 C48 C49 C50 179.2(4)
C47 C48 C53 N7 2.5(5)
C47 C48 C53 C52 -176.5(3)
C48 C49 C50 C51 -1.3(8)
C49 C48 C53 N7 -178.0(3)
C49 C48 C53 C52 2.9(5)
C49 C50 C51 C52 0.3(9)
C50 C51 C52 N8 -178.5(4)
C50 C51 C52 C53 2.3(7)
C51 C52 C53 N7 176.9(4)
C51 C52 C53 C48 -3.9(6)
C52 N8 C54 C55 -176.4(3)
C53 N7 C45 C46 1.1(5)
C53 C48 C49 C50 -0.2(7)
C54 N8 C52 C51 10.4(6)
C54 N8 C52 C53 -170.3(3)
C54 C55 C56 C57 -174.3(3)
C54 C55 C66 O3 -4.6(5)
C54 C55 C66 C65 174.9(3)
C55 C56 C57 C58 176.9(3)
C55 C56 C57 C64 -0.4(5)
C56 C55 C66 O3 178.2(3)
C56 C55 C66 C65 -2.3(5)
C56 C57 C58 C59 163.8(3)
C56 C57 C64 N9 176.8(3)
C56 C57 C64 C65 -3.1(5)
C57 C58 C59 C60 47.4(5)
C57 C64 C65 C63 -175.6(3)
C57 C64 C65 C66 3.8(5)
C58 C57 C64 N9 -0.5(5)
C58 C57 C64 C65 179.6(3)
C58 C59 C60 N9 -58.8(4)
C60 N9 C61 C62 157.4(3)
C60 N9 C64 C57 -10.9(5)
C60 N9 C64 C65 169.0(3)
C61 N9 C60 C59 -161.5(3)
C61 N9 C64 C57 -167.4(3)
C61 N9 C64 C65 12.5(5)
C61 C62 C63 C65 -43.3(4)
C62 C63 C65 C64 12.5(4)
C62 C63 C65 C66 -166.9(3)
C63 C65 C66 O3 -2.0(4)
C63 C65 C66 C55 178.4(3)
C64 N9 C60 C59 41.3(5)
C64 N9 C61 C62 -45.2(4)
C64 C57 C58 C59 -19.0(5)
C64 C65 C66 O3 178.6(3)
C64 C65 C66 C55 -1.0(5)
C66 C55 C56 C57 3.1(5)
C67 N10 C75 C70 -3.2(5)
C67 N10 C75 C74 176.3(3)
C67 C68 C69 C70 -1.5(5)
C68 C69 C70 C71 -179.4(3)
C68 C69 C70 C75 -0.2(5)
C69 C70 C71 C72 -180.0(4)
C69 C70 C75 N10 2.6(5)
C69 C70 C75 C74 -176.9(3)
C70 C71 C72 C73 -2.2(6)
C71 C70 C75 N10 -178.2(3)
C71 C70 C75 C74 2.3(5)
C71 C72 C73 C74 0.1(6)
C72 C73 C74 N11 -176.1(3)
C72 C73 C74 C75 3.0(5)
C73 C74 C75 N10 176.2(3)
C73 C74 C75 C70 -4.3(5)
C74 N11 C76 C77 178.7(3)
C75 N10 C67 C68 1.3(5)
C75 C70 C71 C72 0.9(5)
C76 N11 C74 C73 8.2(5)
C76 N11 C74 C75 -171.0(3)
C76 C77 C78 C79 175.5(3)
C76 C77 C88 O4 5.1(5)
C76 C77 C88 C87 -175.3(3)
C77 C78 C79 C80 -179.8(3)
C77 C78 C79 C86 1.1(5)
C78 C77 C88 O4 -176.4(3)
C78 C77 C88 C87 3.2(4)
C78 C79 C80 C81 -152.3(3)
C78 C79 C86 N12 -179.8(3)
C78 C79 C86 C87 0.7(5)
C79 C80 C81 C82 -53.9(4)
C79 C86 C87 C85 -178.8(3)
C79 C86 C87 C88 -0.5(5)
C80 C79 C86 N12 1.1(5)
C80 C79 C86 C87 -178.3(3)
C80 C81 C82 N12 56.8(4)
C82 N12 C83 C84 151.7(3)
C82 N12 C86 C79 0.4(5)
C82 N12 C86 C87 179.8(3)
C83 N12 C82 C81 149.7(3)
C83 N12 C86 C79 -179.5(3)
C83 N12 C86 C87 0.0(5)
C83 C84 C85 C87 -50.1(4)
C84 C85 C87 C86 24.5(5)
C84 C85 C87 C88 -153.8(3)
C85 C87 C88 O4 -3.5(4)
C85 C87 C88 C77 176.8(3)
C86 N12 C82 C81 -30.1(5)
C86 N12 C83 C84 -28.4(5)
C86 C79 C80 C81 26.7(4)
C86 C87 C88 O4 178.2(3)
C86 C87 C88 C77 -1.5(5)
C88 C77 C78 C79 -3.1(5)
